data_7057572
loop_
_publ_author_name
'Das, Manisha'
'Craig, Gavin A.'
'Escudero, Daniel'
'Murrie, Mark'
'Frontera, Antonio'
'Ray, Debashis'

_publ_section_title
;
 A family of [Cu2], [Cu4] and [Cu5] aggregates: alteration of reaction
 conditions, ancillary bridges and capping anions
;
_journal_issue 17
_journal_name_full 'New Journal of Chemistry'
_journal_page_first 14349
_journal_paper_doi 10.1039/C8NJ02131G
_journal_volume 42
_journal_year 2018
_chemical_formula_moiety 'C42 H52 Cu5 F12 N4 O20, 2(C2 F3 O2)'
_chemical_formula_sum 'C46 H52 Cu5 F18 N4 O24'
_chemical_formula_weight 1704.67
_space_group_crystal_system monoclinic
_space_group_IT_number 14
_space_group_name_Hall '-P 2ybc'
_space_group_name_H-M_alt 'P 1 21/c 1'
_symmetry_space_group_name_Hall '-P 2ybc'
_symmetry_space_group_name_H-M 'P 1 21/c 1'
_atom_sites_solution_hydrogens mixed
_audit_creation_method SHELXL-2014/7
_audit_update_record
;
2018-03-07 deposited with the CCDC.
2018-07-17 downloaded from the CCDC.
;
_cell_angle_alpha 90
_cell_angle_beta 107.507(3)
_cell_angle_gamma 90
_cell_formula_units_Z 2
_cell_length_a 14.1130(14)
_cell_length_b 17.8567(18)
_cell_length_c 12.4740(12)
_cell_measurement_reflns_used 38111
_cell_measurement_temperature 293(2)
_cell_measurement_theta_max 26.578
_cell_measurement_theta_min 1.513
_cell_volume 2998.0(5)
_computing_cell_refinement 'Bruker SMART'
_computing_data_collection 'Bruker SMART'
_computing_data_reduction 'Bruker SAINT'
_computing_molecular_graphics Diamond
_computing_publication_material 'SHELXL-2014/7 (Sheldrick, 2014), PLATON (Spek, 2009)'
_computing_structure_refinement 'SHELXL-2014/7 (Sheldrick, 2014)'
_computing_structure_solution 'SHELXS-2014/7 (Sheldrick, 2014)'
_diffrn_ambient_temperature 293(2)
_diffrn_measured_fraction_theta_full 0.998
_diffrn_measured_fraction_theta_max 0.975
_diffrn_measurement_device_type 'CCD area detector'
_diffrn_measurement_method 'phi and omega scans'
_diffrn_radiation_type MoK\a
_diffrn_radiation_wavelength 0.71073
_diffrn_reflns_av_R_equivalents 0.0571
_diffrn_reflns_av_unetI/netI 0.0422
_diffrn_reflns_Laue_measured_fraction_full 0.998
_diffrn_reflns_Laue_measured_fraction_max 0.975
_diffrn_reflns_limit_h_max 17
_diffrn_reflns_limit_h_min -17
_diffrn_reflns_limit_k_max 21
_diffrn_reflns_limit_k_min -22
_diffrn_reflns_limit_l_max 15
_diffrn_reflns_limit_l_min -15
_diffrn_reflns_number 38111
_diffrn_reflns_point_group_measured_fraction_full 0.998
_diffrn_reflns_point_group_measured_fraction_max 0.975
_diffrn_reflns_theta_full 25.242
_diffrn_reflns_theta_max 26.578
_diffrn_reflns_theta_min 1.513
_diffrn_source 'fine-focus sealed tube'
_exptl_absorpt_coefficient_mu 1.884
_exptl_absorpt_correction_T_max 0.726
_exptl_absorpt_correction_T_min 0.574
_exptl_absorpt_correction_type multi-scan
_exptl_absorpt_process_details 'SADABS (Sheldrick, 1997)'
_exptl_crystal_colour Green
_exptl_crystal_density_diffrn 1.888
_exptl_crystal_density_method 'not measured'
_exptl_crystal_description Block
_exptl_crystal_F_000 1710
_exptl_crystal_size_max 0.36
_exptl_crystal_size_mid 0.25
_exptl_crystal_size_min 0.17
_refine_diff_density_max 1.477
_refine_diff_density_min -0.935
_refine_diff_density_rms 0.136
_refine_ls_extinction_method none
_refine_ls_goodness_of_fit_ref 1.069
_refine_ls_hydrogen_treatment mixed
_refine_ls_matrix_type full
_refine_ls_number_parameters 455
_refine_ls_number_reflns 6114
_refine_ls_number_restraints 0
_refine_ls_restrained_S_all 1.069
_refine_ls_R_factor_all 0.0745
_refine_ls_R_factor_gt 0.0576
_refine_ls_shift/su_max 0.009
_refine_ls_shift/su_mean 0.0009
_refine_ls_structure_factor_coef Fsqd
_refine_ls_weighting_details 'w=1/[\s^2^(Fo^2^)+(0.0882P)^2^+9.6619P] where P=(Fo^2^+2Fc^2^)/3'
_refine_ls_weighting_scheme calc
_refine_ls_wR_factor_gt 0.1561
_refine_ls_wR_factor_ref 0.1679
_reflns_Friedel_coverage 0.000
_reflns_number_gt 4782
_reflns_number_total 6114
_reflns_threshold_expression 'I > 2\s(I)'
_cod_data_source_file c8nj02131g2.cif
_cod_data_source_block Complex3
_cod_depositor_comments 'Adding full bibliography for 7057571--7057573.cif.'
_cod_database_code 7057572
_shelx_shelxl_version_number 2014/7
_shelx_space_group_comment
;
The symmetry employed for this shelxl refinement is uniquely defined
by the following loop, which should always be used as a source of
symmetry information in preference to the above space-group names.
They are only intended as comments.
;

loop_
_space_group_symop_operation_xyz
'x, y, z'
'-x, y+1/2, -z+1/2'
'-x, -y, -z'
'x, -y-1/2, z-1/2'

loop_
_atom_site_label
_atom_site_type_symbol
_atom_site_fract_x
_atom_site_fract_y
_atom_site_fract_z
_atom_site_U_iso_or_equiv
_atom_site_adp_type
_atom_site_occupancy
_atom_site_site_symmetry_order
_atom_site_calc_flag
_atom_site_refinement_flags_posn
_atom_site_refinement_flags_adp
_atom_site_refinement_flags_occupancy
_atom_site_disorder_assembly
_atom_site_disorder_group
N2 N 0.1800(3) 0.0820(2) 0.5555(4) 0.0287(9) Uani 1 1 d . . . . .
N1 N 0.3288(3) -0.2069(2) 0.5970(4) 0.0270(9) Uani 1 1 d . . . . .
F6A F 0.6261(8) 0.0335(6) 0.1766(7) 0.0729(15) Uani 0.535(4) 1 d . . P A 1
F6B F 0.6318(8) -0.0399(6) 0.2069(8) 0.0729(15) Uani 0.465(4) 1 d . . P A 2
C20 C 0.5311(4) 0.0131(4) 0.3050(5) 0.0445(16) Uani 1 1 d . . . . .
O7A O 0.5031(6) 0.0519(5) 0.3612(7) 0.0363(14) Uani 0.5 1 d . . P A .
O7B O 0.5025(6) 0.0846(5) 0.3198(7) 0.0363(14) Uani 0.5 1 d . . P A .
H20E H 0.346(5) -0.021(4) 0.377(6) 0.04(2) Uiso 1 1 d . . . . .
Cu1 Cu 0.26135(4) 0.02789(3) 0.48220(5) 0.02298(18) Uani 1 1 d . . . . .
Cu2 Cu 0.33722(4) -0.12453(3) 0.49891(5) 0.02277(18) Uani 1 1 d . . . . .
Cu3 Cu 0.5000 0.0000 0.5000 0.0275(2) Uani 1 2 d S . P . .
O2 O 0.3632(3) -0.02714(19) 0.4345(3) 0.0217(7) Uani 1 1 d . . . . .
O4 O 0.2765(3) 0.12369(19) 0.4147(3) 0.0342(9) Uani 1 1 d . . . . .
H4 H 0.3241 0.1341 0.3789 0.041 Uiso 1 1 calc R U . . .
O1 O 0.2639(2) -0.06047(18) 0.5713(3) 0.0235(7) Uani 1 1 d . . . . .
O6 O 0.2192(3) -0.14506(19) 0.3402(3) 0.0278(8) Uani 1 1 d . . . . .
O12 O 0.2634(3) 0.1171(2) 0.2064(3) 0.0326(8) Uani 1 1 d . . . . .
O5 O 0.1454(3) -0.0323(2) 0.3381(3) 0.0298(8) Uani 1 1 d . . . . .
C8 C 0.2727(4) -0.2095(3) 0.6600(4) 0.0267(10) Uani 1 1 d . . . . .
H8 H 0.2763 -0.2527 0.7026 0.032 Uiso 1 1 calc R U . . .
O3 O 0.4515(3) -0.1786(2) 0.4776(4) 0.0449(11) Uani 1 1 d . . . . .
H3A H 0.4778 -0.1716 0.4184 0.054 Uiso 1 1 calc R U . . .
F3 F 0.0493(3) -0.0538(2) 0.1229(3) 0.0492(9) Uani 1 1 d . . . . .
F2 F 0.1180(3) -0.1612(2) 0.1244(3) 0.0538(10) Uani 1 1 d . . . . .
C18 C 0.1583(4) -0.0949(3) 0.3007(4) 0.0254(10) Uani 1 1 d . . . . .
O11 O 0.2986(3) -0.0063(2) 0.2077(3) 0.0304(8) Uani 1 1 d . . . . .
C22 C 0.2712(4) 0.0541(3) 0.1629(4) 0.0300(11) Uani 1 1 d . . . . .
C1 C 0.2015(3) -0.0793(3) 0.6278(4) 0.0218(9) Uani 1 1 d . . . . .
F4 F 0.4835(3) -0.0151(2) 0.1099(3) 0.0566(11) Uani 1 1 d . . . . .
O10 O 0.4708(3) -0.2649(2) 0.7998(3) 0.0425(10) Uani 1 1 d . . . . .
H10 H 0.5240 -0.2461 0.8006 0.064 Uiso 1 1 calc R U . . .
O9 O 0.3293(3) 0.2545(2) 0.6298(4) 0.0489(11) Uani 1 1 d . . . . .
H9 H 0.2964 0.2890 0.6437 0.073 Uiso 1 1 calc R U . . .
F1 F 0.0028(3) -0.1477(2) 0.2026(3) 0.0566(10) Uani 1 1 d . . . . .
C14 C 0.1887(5) 0.1646(3) 0.5433(5) 0.0368(13) Uani 1 1 d . . . . .
C5 C 0.0752(4) -0.0473(3) 0.7161(5) 0.0323(12) Uani 1 1 d . . . . .
H5 H 0.0318 -0.0120 0.7298 0.039 Uiso 1 1 calc R U . . .
C13 C 0.1329(4) 0.0527(3) 0.6177(5) 0.0312(11) Uani 1 1 d . . . . .
H13 H 0.0934 0.0844 0.6452 0.037 Uiso 1 1 calc R U . . .
C3 C 0.1426(4) -0.1689(3) 0.7392(4) 0.0299(11) Uani 1 1 d . . . . .
H3 H 0.1461 -0.2166 0.7699 0.036 Uiso 1 1 calc R U . . .
C2 C 0.2037(3) -0.1524(3) 0.6725(4) 0.0249(10) Uani 1 1 d . . . . .
C4 C 0.0776(4) -0.1183(3) 0.7620(5) 0.0326(12) Uani 1 1 d . . . . .
C19 C 0.0820(4) -0.1138(3) 0.1854(5) 0.0353(12) Uani 1 1 d . . . . .
O8A O 0.5377(7) -0.0371(6) 0.3629(8) 0.0420(17) Uani 0.535(4) 1 d . . P A 1
O8B O 0.5642(8) -0.0591(6) 0.3290(9) 0.0420(17) Uani 0.465(4) 1 d . . P A 2
C9 C 0.3976(4) -0.2696(3) 0.5939(5) 0.0335(12) Uani 1 1 d . . . . .
F9 F 0.2393(5) -0.0075(3) -0.0137(3) 0.096(2) Uani 1 1 d . . . . .
C15 C 0.2032(5) 0.1763(3) 0.4282(5) 0.0417(14) Uani 1 1 d . . . . .
H15A H 0.1408 0.1685 0.3697 0.050 Uiso 1 1 calc R U . . .
H15B H 0.2252 0.2271 0.4220 0.050 Uiso 1 1 calc R U . . .
C17 C 0.2840(5) 0.1859(3) 0.6400(5) 0.0447(15) Uani 1 1 d . . . . .
H17A H 0.2672 0.1867 0.7098 0.054 Uiso 1 1 calc R U . . .
H17B H 0.3327 0.1465 0.6462 0.054 Uiso 1 1 calc R U . . .
C6 C 0.1356(4) -0.0264(3) 0.6498(4) 0.0279(11) Uani 1 1 d . . . . .
F7 F 0.3059(6) 0.0964(3) -0.0001(4) 0.105(2) Uani 1 1 d . . . . .
C11 C 0.3446(5) -0.3207(4) 0.4999(6) 0.0550(18) Uani 1 1 d . . . . .
H11A H 0.2889 -0.3432 0.5166 0.083 Uiso 1 1 calc R U . . .
H11B H 0.3894 -0.3592 0.4914 0.083 Uiso 1 1 calc R U . . .
H11C H 0.3217 -0.2926 0.4314 0.083 Uiso 1 1 calc R U . . .
C12 C 0.4360(5) -0.3127(3) 0.7032(5) 0.0421(14) Uani 1 1 d . . . . .
H12A H 0.3832 -0.3444 0.7127 0.050 Uiso 1 1 calc R U . . .
H12B H 0.4900 -0.3450 0.6988 0.050 Uiso 1 1 calc R U . . .
C21 C 0.5467(5) 0.0206(5) 0.1893(5) 0.057(2) Uani 1 1 d . . . . .
F8 F 0.1593(5) 0.0928(5) -0.0091(4) 0.132(3) Uani 1 1 d . . . . .
C16 C 0.0986(5) 0.2083(4) 0.5486(6) 0.0507(17) Uani 1 1 d . . . . .
H16A H 0.0402 0.1880 0.4956 0.076 Uiso 1 1 calc R U . . .
H16B H 0.1059 0.2599 0.5307 0.076 Uiso 1 1 calc R U . . .
H16C H 0.0923 0.2049 0.6230 0.076 Uiso 1 1 calc R U . . .
C10 C 0.4879(5) -0.2312(4) 0.5695(6) 0.0475(16) Uani 1 1 d . . . . .
H10A H 0.5275 -0.2050 0.6361 0.057 Uiso 1 1 calc R U . . .
H10B H 0.5294 -0.2686 0.5495 0.057 Uiso 1 1 calc R U . . .
C23 C 0.2409(5) 0.0560(4) 0.0338(5) 0.0454(15) Uani 1 1 d . . . . .
F5A F 0.5854(8) 0.0764(6) 0.1665(7) 0.0729(15) Uani 0.535(4) 1 d . . P A 1
F5B F 0.4916(8) 0.0980(6) 0.1573(8) 0.0729(15) Uani 0.465(4) 1 d . . P A 2
C7 C 0.0159(5) -0.1372(4) 0.8376(6) 0.0468(16) Uani 1 1 d . . . . .
H7A H 0.0513 -0.1234 0.9134 0.070 Uiso 1 1 calc R U . . .
H7B H 0.0027 -0.1900 0.8340 0.070 Uiso 1 1 calc R U . . .
H7C H -0.0457 -0.1102 0.8136 0.070 Uiso 1 1 calc R U . . .

loop_
_atom_site_aniso_label
_atom_site_aniso_U_11
_atom_site_aniso_U_22
_atom_site_aniso_U_33
_atom_site_aniso_U_23
_atom_site_aniso_U_13
_atom_site_aniso_U_12
N2 0.043(3) 0.019(2) 0.027(2) 0.0003(17) 0.014(2) 0.0068(18)
N1 0.027(2) 0.022(2) 0.033(2) 0.0072(17) 0.0100(18) 0.0054(17)
F6A 0.093(4) 0.082(4) 0.051(2) 0.011(3) 0.033(3) -0.021(3)
F6B 0.093(4) 0.082(4) 0.051(2) 0.011(3) 0.033(3) -0.021(3)
C20 0.029(3) 0.063(4) 0.034(3) 0.007(3) -0.003(3) -0.023(3)
O7A 0.035(3) 0.049(5) 0.025(4) 0.005(3) 0.009(3) -0.004(3)
O7B 0.035(3) 0.049(5) 0.025(4) 0.005(3) 0.009(3) -0.004(3)
Cu1 0.0326(3) 0.0152(3) 0.0247(3) 0.0011(2) 0.0141(3) 0.0014(2)
Cu2 0.0231(3) 0.0197(3) 0.0283(3) 0.0039(2) 0.0118(3) 0.0032(2)
Cu3 0.0237(4) 0.0409(5) 0.0187(4) 0.0035(4) 0.0077(3) -0.0079(4)
O2 0.0243(17) 0.0239(18) 0.0183(19) 0.0018(14) 0.0087(15) -0.0038(13)
O4 0.058(2) 0.0203(18) 0.033(2) 0.0017(15) 0.0271(19) 0.0007(16)
O1 0.0275(17) 0.0187(16) 0.0304(19) 0.0036(14) 0.0177(15) 0.0015(13)
O6 0.0290(18) 0.0220(17) 0.0309(19) -0.0035(14) 0.0071(15) 0.0013(14)
O12 0.044(2) 0.029(2) 0.029(2) 0.0030(15) 0.0168(17) 0.0050(16)
O5 0.0262(18) 0.0289(19) 0.033(2) -0.0052(15) 0.0070(15) 0.0065(14)
C8 0.031(3) 0.018(2) 0.031(3) 0.007(2) 0.009(2) -0.0012(19)
O3 0.048(2) 0.052(3) 0.045(2) 0.023(2) 0.029(2) 0.024(2)
F3 0.066(2) 0.044(2) 0.0289(18) 0.0006(15) 0.0015(17) 0.0176(18)
F2 0.078(3) 0.048(2) 0.0294(18) -0.0129(16) 0.0076(18) 0.0172(19)
C18 0.023(2) 0.027(3) 0.027(3) -0.006(2) 0.009(2) -0.005(2)
O11 0.038(2) 0.0292(19) 0.0235(19) -0.0002(15) 0.0079(16) -0.0017(16)
C22 0.026(3) 0.036(3) 0.028(3) 0.003(2) 0.008(2) -0.001(2)
C1 0.022(2) 0.021(2) 0.022(2) 0.0008(18) 0.0071(19) -0.0021(18)
F4 0.063(2) 0.077(3) 0.0281(19) -0.0139(18) 0.0104(17) -0.029(2)
O10 0.043(2) 0.046(2) 0.037(2) -0.0038(18) 0.0095(19) 0.0029(19)
O9 0.058(3) 0.036(2) 0.057(3) -0.007(2) 0.025(2) 0.000(2)
F1 0.037(2) 0.071(3) 0.050(2) -0.0020(19) -0.0045(17) -0.0222(18)
C14 0.059(4) 0.021(3) 0.037(3) -0.003(2) 0.023(3) 0.005(2)
C5 0.023(3) 0.041(3) 0.036(3) -0.002(2) 0.014(2) 0.002(2)
C13 0.036(3) 0.028(3) 0.033(3) -0.003(2) 0.015(2) 0.008(2)
C3 0.028(3) 0.029(3) 0.034(3) 0.005(2) 0.012(2) -0.008(2)
C2 0.022(2) 0.026(2) 0.027(3) 0.002(2) 0.008(2) -0.0023(19)
C4 0.025(3) 0.045(3) 0.030(3) -0.003(2) 0.013(2) -0.006(2)
C19 0.040(3) 0.034(3) 0.030(3) -0.005(2) 0.008(2) 0.003(2)
O8A 0.051(5) 0.048(5) 0.029(5) 0.010(3) 0.016(3) -0.007(3)
O8B 0.051(5) 0.048(5) 0.029(5) 0.010(3) 0.016(3) -0.007(3)
C9 0.041(3) 0.022(3) 0.040(3) 0.005(2) 0.015(3) 0.011(2)
F9 0.188(6) 0.055(3) 0.026(2) -0.0097(19) 0.004(3) 0.010(3)
C15 0.071(4) 0.022(3) 0.037(3) 0.001(2) 0.024(3) 0.007(3)
C17 0.061(4) 0.034(3) 0.043(3) -0.011(3) 0.021(3) -0.012(3)
C6 0.029(3) 0.032(3) 0.024(3) 0.003(2) 0.010(2) 0.004(2)
F7 0.192(7) 0.092(4) 0.048(3) 0.003(3) 0.063(4) -0.030(4)
C11 0.055(4) 0.056(4) 0.047(4) -0.002(3) 0.005(3) 0.016(3)
C12 0.044(3) 0.037(3) 0.045(4) 0.001(3) 0.013(3) 0.010(3)
C21 0.059(4) 0.086(5) 0.030(3) -0.005(3) 0.018(3) -0.050(4)
F8 0.124(5) 0.194(7) 0.042(3) -0.015(3) -0.028(3) 0.101(5)
C16 0.074(5) 0.035(3) 0.051(4) 0.007(3) 0.031(4) 0.022(3)
C10 0.045(4) 0.054(4) 0.048(4) 0.010(3) 0.021(3) 0.014(3)
C23 0.059(4) 0.050(4) 0.024(3) 0.003(3) 0.007(3) 0.011(3)
F5A 0.093(4) 0.082(4) 0.051(2) 0.011(3) 0.033(3) -0.021(3)
F5B 0.093(4) 0.082(4) 0.051(2) 0.011(3) 0.033(3) -0.021(3)
C7 0.042(3) 0.057(4) 0.052(4) 0.000(3) 0.030(3) -0.008(3)

loop_
_atom_type_symbol
_atom_type_description
_atom_type_scat_dispersion_real
_atom_type_scat_dispersion_imag
_atom_type_scat_source
C C 0.0033 0.0016 'International Tables Vol C Tables 4.2.6.8 and 6.1.1.4'
H H 0.0000 0.0000 'International Tables Vol C Tables 4.2.6.8 and 6.1.1.4'
N N 0.0061 0.0033 'International Tables Vol C Tables 4.2.6.8 and 6.1.1.4'
O O 0.0106 0.0060 'International Tables Vol C Tables 4.2.6.8 and 6.1.1.4'
F F 0.0171 0.0103 'International Tables Vol C Tables 4.2.6.8 and 6.1.1.4'
Cu Cu 0.3201 1.2651 'International Tables Vol C Tables 4.2.6.8 and 6.1.1.4'

loop_
_geom_angle_atom_site_label_1
_geom_angle_atom_site_label_2
_geom_angle_atom_site_label_3
_geom_angle
_geom_angle_site_symmetry_1
_geom_angle_site_symmetry_3
C13 N2 C14 122.8(4) . .
C13 N2 Cu1 125.2(4) . .
C14 N2 Cu1 111.5(3) . .
C8 N1 C9 121.3(4) . .
C8 N1 Cu2 125.8(3) . .
C9 N1 Cu2 112.9(3) . .
F5A F6A C21 67.5(10) . .
O7A C20 O8A 93.8(8) . .
O7A C20 O7B 34.6(5) . .
O8A C20 O7B 128.4(8) . .
O7A C20 O8B 126.5(8) . .
O7B C20 O8B 160.3(8) . .
O7A C20 C21 134.7(8) . .
O8A C20 C21 131.3(9) . .
O7B C20 C21 100.3(6) . .
O8B C20 C21 98.7(7) . .
O7B O7A C20 89.1(12) . .
O7B O7A O8A 132.2(13) . .
C20 O7A O8A 43.1(5) . .
O7B O7A Cu3 159.3(13) . .
C20 O7A Cu3 111.0(7) . .
O8A O7A Cu3 67.9(4) . .
O7A O7B C20 56.3(10) . .
O1 Cu1 N2 92.69(15) . .
O1 Cu1 O4 170.10(16) . .
N2 Cu1 O4 85.62(16) . .
O1 Cu1 O2 82.96(14) . .
N2 Cu1 O2 169.49(18) . .
O4 Cu1 O2 97.02(15) . .
O1 Cu1 O5 87.34(14) . .
N2 Cu1 O5 102.67(16) . .
O4 Cu1 O5 102.55(15) . .
O2 Cu1 O5 86.74(14) . .
O1 Cu1 Cu2 41.32(9) . .
N2 Cu1 Cu2 133.90(13) . .
O4 Cu1 Cu2 140.10(11) . .
O2 Cu1 Cu2 43.16(10) . .
O5 Cu1 Cu2 77.23(9) . .
O1 Cu2 N1 90.63(15) . .
O1 Cu2 O3 158.12(18) . .
N1 Cu2 O3 85.50(16) . .
O1 Cu2 O2 82.05(13) . .
N1 Cu2 O2 165.59(17) . .
O3 Cu2 O2 96.67(15) . .
O1 Cu2 O6 98.73(14) . .
N1 Cu2 O6 105.53(16) . .
O3 Cu2 O6 103.06(16) . .
O2 Cu2 O6 87.92(14) . .
O1 Cu2 Cu1 40.95(9) . .
N1 Cu2 Cu1 131.57(12) . .
O3 Cu2 Cu1 138.53(13) . .
O2 Cu2 Cu1 42.60(10) . .
O6 Cu2 Cu1 85.92(9) . .
O2 Cu3 O2 180.0 . 3_656
O2 Cu3 O7A 91.7(3) . .
O2 Cu3 O7A 88.3(3) 3_656 .
O2 Cu3 O7A 88.3(3) . 3_656
O2 Cu3 O7A 91.7(3) 3_656 3_656
O7A Cu3 O7A 180.0 . 3_656
O2 Cu3 O8A 87.5(3) . 3_656
O2 Cu3 O8A 92.5(3) 3_656 3_656
O7A Cu3 O8A 131.3(4) . 3_656
O7A Cu3 O8A 48.7(4) 3_656 3_656
O2 Cu3 O8A 92.5(3) . .
O2 Cu3 O8A 87.5(3) 3_656 .
O7A Cu3 O8A 48.7(4) . .
O7A Cu3 O8A 131.3(4) 3_656 .
O8A Cu3 O8A 180.0 3_656 .
Cu3 O2 Cu1 118.44(18) . .
Cu3 O2 Cu2 109.37(18) . .
Cu1 O2 Cu2 94.24(14) . .
C15 O4 Cu1 110.2(3) . .
C1 O1 Cu1 128.0(3) . .
C1 O1 Cu2 129.1(3) . .
Cu1 O1 Cu2 97.73(14) . .
C18 O6 Cu2 119.0(3) . .
C18 O5 Cu1 124.2(3) . .
N1 C8 C2 127.1(4) . .
C10 O3 Cu2 108.7(3) . .
O6 C18 O5 131.5(5) . .
O6 C18 C19 114.7(4) . .
O5 C18 C19 113.7(4) . .
O11 C22 O12 130.1(5) . .
O11 C22 C23 116.6(5) . .
O12 C22 C23 113.3(5) . .
O1 C1 C6 121.1(4) . .
O1 C1 C2 120.3(4) . .
C6 C1 C2 118.6(4) . .
N2 C14 C16 114.2(5) . .
N2 C14 C15 105.7(4) . .
C16 C14 C15 108.9(5) . .
N2 C14 C17 103.9(5) . .
C16 C14 C17 112.4(5) . .
C15 C14 C17 111.5(5) . .
C4 C5 C6 122.8(5) . .
N2 C13 C6 125.9(5) . .
C4 C3 C2 123.5(5) . .
C3 C2 C1 119.0(5) . .
C3 C2 C8 118.0(4) . .
C1 C2 C8 122.8(4) . .
C3 C4 C5 116.7(5) . .
C3 C4 C7 122.0(5) . .
C5 C4 C7 121.2(5) . .
F3 C19 F2 107.6(4) . .
F3 C19 F1 107.4(5) . .
F2 C19 F1 106.4(5) . .
F3 C19 C18 113.1(4) . .
F2 C19 C18 112.8(5) . .
F1 C19 C18 109.2(4) . .
C20 O8A O7A 43.1(6) . .
C20 O8A Cu3 106.4(7) . .
O7A O8A Cu3 63.4(4) . .
N1 C9 C11 107.6(5) . .
N1 C9 C12 114.7(4) . .
C11 C9 C12 110.7(5) . .
N1 C9 C10 104.6(4) . .
C11 C9 C10 111.2(5) . .
C12 C9 C10 107.9(5) . .
O4 C15 C14 109.0(4) . .
O9 C17 C14 116.9(5) . .
C5 C6 C1 119.3(5) . .
C5 C6 C13 116.5(5) . .
C1 C6 C13 123.8(4) . .
O10 C12 C9 113.0(5) . .
F6A C21 F5A 46.1(6) . .
F6A C21 F4 117.0(7) . .
F5A C21 F4 119.1(7) . .
F6A C21 C20 123.1(7) . .
F5A C21 C20 119.8(7) . .
F4 C21 C20 114.8(5) . .
F4 C21 F5B 93.7(6) . .
C20 C21 F5B 96.6(6) . .
F4 C21 F6B 95.2(7) . .
C20 C21 F6B 97.4(6) . .
F5B C21 F6B 158.5(6) . .
O3 C10 C9 108.9(5) . .
F9 C23 F8 111.7(7) . .
F9 C23 F7 104.6(6) . .
F8 C23 F7 101.9(7) . .
F9 C23 C22 115.3(5) . .
F8 C23 C22 112.1(5) . .
F7 C23 C22 110.1(5) . .
F6A F5A C21 66.5(9) . .

loop_
_geom_bond_atom_site_label_1
_geom_bond_atom_site_label_2
_geom_bond_distance
_geom_bond_site_symmetry_2
N2 C13 1.275(7) .
N2 C14 1.492(7) .
N2 Cu1 1.929(4) .
N1 C8 1.273(6) .
N1 C9 1.490(6) .
N1 Cu2 1.939(4) .
F6A F5A 0.943(12) .
F6A C21 1.201(11) .
F6B C21 1.582(14) .
C20 O7A 1.137(11) .
C20 O8A 1.138(11) .
C20 O7B 1.367(12) .
C20 O8B 1.374(13) .
C20 C21 1.530(9) .
O7A O7B 0.777(9) .
O7A O8A 1.661(14) .
O7A Cu3 1.976(8) .
Cu1 O1 1.924(3) .
Cu1 O4 1.947(3) .
Cu1 O2 1.975(3) .
Cu1 O5 2.301(4) .
Cu1 Cu2 2.9091(8) .
Cu2 O1 1.939(3) .
Cu2 O3 1.964(4) .
Cu2 O2 1.995(3) .
Cu2 O6 2.201(4) .
Cu3 O2 1.919(3) .
Cu3 O2 1.919(3) 3_656
Cu3 O7A 1.976(8) 3_656
Cu3 O8A 2.048(9) 3_656
Cu3 O8A 2.048(9) .
O4 C15 1.444(7) .
O1 C1 1.326(5) .
O6 C18 1.236(6) .
O12 C22 1.267(6) .
O5 C18 1.246(6) .
C8 C2 1.450(7) .
O3 C10 1.452(7) .
F3 C19 1.323(7) .
F2 C19 1.336(6) .
C18 C19 1.552(7) .
O11 C22 1.224(6) .
C22 C23 1.537(8) .
C1 C6 1.409(7) .
C1 C2 1.416(7) .
F4 C21 1.286(7) .
O10 C12 1.438(7) .
O9 C17 1.405(7) .
F1 C19 1.344(7) .
C14 C16 1.511(8) .
C14 C15 1.523(8) .
C14 C17 1.561(9) .
C5 C4 1.387(8) .
C5 C6 1.404(7) .
C13 C6 1.466(7) .
C3 C4 1.378(8) .
C3 C2 1.397(7) .
C4 C7 1.502(7) .
C9 C11 1.497(9) .
C9 C12 1.517(8) .
C9 C10 1.556(8) .
F9 C23 1.276(8) .
F7 C23 1.332(9) .
C21 F5A 1.210(11) .
C21 F5B 1.576(14) .
F8 C23 1.294(8) .
